data_7020055
loop_
_publ_author_name
'Cheansirisomboon, Achareeya'
'Pakawatchai, Chaveng'
'Youngme, Sujittra'

_publ_section_title
;
 2D-1D structural phase transformation of Co(ii) 3,5-pyridinedicarboxylate
 frameworks with chromotropism.
;
_journal_issue 35
_journal_name_full 'Dalton transactions (Cambridge, England : 2003)'
_journal_page_first 10698
_journal_page_last 10706
_journal_paper_doi 10.1039/c2dt31183f
_journal_volume 41
_journal_year 2012
_chemical_formula_moiety 'C7 H11 Co N O8, H2 O'
_chemical_formula_sum 'C7 H13 Co N O9'
_chemical_formula_weight 314.11
_space_group_IT_number 14
_symmetry_cell_setting monoclinic
_symmetry_space_group_name_Hall '-P 2yn'
_symmetry_space_group_name_H-M 'P 1 21/n 1'
_atom_sites_solution_hydrogens geom
_atom_sites_solution_primary direct
_atom_sites_solution_secondary difmap
_audit_creation_method SHELXL-97
_cell_angle_alpha 90.00
_cell_angle_beta 107.424(4)
_cell_angle_gamma 90.00
_cell_formula_units_Z 4
_cell_length_a 11.3780(8)
_cell_length_b 7.0973(6)
_cell_length_c 14.7445(12)
_cell_measurement_reflns_used 4464
_cell_measurement_temperature 296(2)
_cell_measurement_theta_max 33.22
_cell_measurement_theta_min 2.69
_cell_volume 1136.03(16)
_computing_cell_refinement 'Bruker SMART'
_computing_data_collection 'Bruker SMART'
_computing_data_reduction 'Bruker SAINT'
_computing_molecular_graphics 'Bruker SHELXTL'
_computing_publication_material 'Bruker SHELXTL'
_computing_structure_refinement 'Bruker SHELXTL'
_computing_structure_solution 'Bruker SHELXTL'
_diffrn_ambient_temperature 296(2)
_diffrn_measured_fraction_theta_full 0.988
_diffrn_measured_fraction_theta_max 0.988
_diffrn_measurement_device_type 'CCD area detector'
_diffrn_measurement_method 'phi and omega scans'
_diffrn_radiation_monochromator graphite
_diffrn_radiation_source 'fine-focus sealed tube'
_diffrn_radiation_type MoK\a
_diffrn_radiation_wavelength 0.71073
_diffrn_reflns_av_R_equivalents 0.0211
_diffrn_reflns_av_sigmaI/netI 0.0248
_diffrn_reflns_limit_h_max 17
_diffrn_reflns_limit_h_min -17
_diffrn_reflns_limit_k_max 10
_diffrn_reflns_limit_k_min -5
_diffrn_reflns_limit_l_max 22
_diffrn_reflns_limit_l_min -21
_diffrn_reflns_number 12508
_diffrn_reflns_theta_full 33.23
_diffrn_reflns_theta_max 33.23
_diffrn_reflns_theta_min 2.00
_exptl_absorpt_coefficient_mu 1.553
_exptl_absorpt_correction_T_max 0.8390
_exptl_absorpt_correction_T_min 0.3767
_exptl_absorpt_correction_type multi-scan
_exptl_absorpt_process_details
;
multi-scan from symmetry-related measurements
Sortav (Blessing 1995)
;
_exptl_crystal_colour orange
_exptl_crystal_density_diffrn 1.837
_exptl_crystal_density_method 'not measured'
_exptl_crystal_description 'rod '
_exptl_crystal_F_000 644
_exptl_crystal_size_max 0.80
_exptl_crystal_size_mid 0.12
_exptl_crystal_size_min 0.12
_refine_diff_density_max 0.585
_refine_diff_density_min -0.521
_refine_diff_density_rms 0.088
_refine_ls_extinction_method none
_refine_ls_goodness_of_fit_ref 1.077
_refine_ls_hydrogen_treatment mixed
_refine_ls_matrix_type full
_refine_ls_number_parameters 218
_refine_ls_number_reflns 4313
_refine_ls_number_restraints 0
_refine_ls_restrained_S_all 1.077
_refine_ls_R_factor_all 0.0433
_refine_ls_R_factor_gt 0.0296
_refine_ls_shift/su_max 0.000
_refine_ls_shift/su_mean 0.000
_refine_ls_structure_factor_coef Fsqd
_refine_ls_weighting_details 'calc w=1/[\s^2^(Fo^2^)+(0.0621P)^2^+0.0209P] where P=(Fo^2^+2Fc^2^)/3'
_refine_ls_weighting_scheme calc
_refine_ls_wR_factor_gt 0.0888
_refine_ls_wR_factor_ref 0.1044
_reflns_number_gt 3252
_reflns_number_total 4313
_reflns_threshold_expression >2sigma(I)
_cod_data_source_file c2dt31183f.txt
_cod_data_source_block coox_35_2xa-1
_cod_depositor_comments
;
The following automatic conversions were performed:

'_symmetry_cell_setting' value 'Monoclinic' changed to 'monoclinic'
according to /home/saulius/struct/CIF-dictionaries/cif_core.dic
dictionary named 'cif_core.dic' version 2.4.1 from 2010-06-29.

Automatic conversion script
Id: cif_fix_values 1891 2012-01-12 08:04:46Z andrius 
;
_cod_original_sg_symbol_H-M P21/n
_cod_database_code 7020055

loop_
_symmetry_equiv_pos_as_xyz
'x, y, z'
'-x+1/2, y+1/2, -z+1/2'
'-x, -y, -z'
'x-1/2, -y-1/2, z-1/2'

loop_
_atom_site_label
_atom_site_type_symbol
_atom_site_fract_x
_atom_site_fract_y
_atom_site_fract_z
_atom_site_U_iso_or_equiv
_atom_site_adp_type
_atom_site_occupancy
_atom_site_symmetry_multiplicity
_atom_site_calc_flag
_atom_site_refinement_flags
H11 H -0.167(2) 0.453(4) 0.336(2) 0.057(7) Uiso 1 1 d .
H10 H -0.222(3) 0.461(3) 0.4033(19) 0.055(7) Uiso 1 1 d .
H13 H 0.814(2) 0.635(4) 0.202(2) 0.080(9) Uiso 1 1 d .
H12 H 0.711(3) 0.522(3) 0.175(2) 0.078(11) Uiso 1 1 d .
H7 H -0.148(2) 0.377(3) 0.0997(17) 0.052(6) Uiso 1 1 d .
H6 H -0.149(2) 0.239(3) 0.0374(17) 0.051(6) Uiso 1 1 d .
H3 H 0.402(2) 0.485(2) 0.3583(18) 0.036(6) Uiso 1 1 d .
H5 H -0.106(2) 0.798(3) 0.0153(16) 0.045(6) Uiso 1 1 d .
H8 H -0.0604(19) 0.834(3) 0.4460(16) 0.048(6) Uiso 1 1 d .
H1 H 0.2829(17) 0.472(2) 0.0757(14) 0.021(4) Uiso 1 1 d .
H4 H -0.0517(18) 0.775(3) 0.1038(16) 0.037(5) Uiso 1 1 d .
H9 H -0.040(2) 0.835(3) 0.5461(17) 0.061(7) Uiso 1 1 d .
H2 H 0.0437(19) 0.5017(19) 0.2187(16) 0.027(5) Uiso 1 1 d .
O9 O 0.79308(13) 0.51897(18) 0.19942(12) 0.0356(3) Uani 1 1 d .
Co1 Co 0.0000 0.5000 0.0000 0.01557(7) Uani 1 2 d S
Co2 Co 0.0000 0.5000 0.5000 0.01864(8) Uani 1 2 d S
O6 O 0.07621(9) 0.53819(16) 0.38815(7) 0.0248(2) Uani 1 1 d .
O4 O 0.57042(8) 0.36816(15) 0.28615(7) 0.0290(2) Uani 1 1 d .
C7 C 0.49812(11) 0.44780(18) 0.21562(9) 0.0183(2) Uani 1 1 d .
O8 O -0.07108(10) 0.77207(15) 0.48900(8) 0.0281(2) Uani 1 1 d .
O1 O -0.06124(10) 0.73912(15) 0.04740(8) 0.0281(2) Uani 1 1 d .
O5 O 0.27432(9) 0.49386(12) 0.47004(7) 0.0224(2) Uani 1 1 d .
O7 O -0.15606(9) 0.41035(17) 0.39344(9) 0.0314(2) Uani 1 1 d .
C2 C 0.36669(11) 0.47511(16) 0.21632(9) 0.0163(2) Uani 1 1 d .
C3 C 0.34015(12) 0.48679(16) 0.30235(9) 0.0178(2) Uani 1 1 d .
O2 O -0.10708(10) 0.33197(16) 0.06573(8) 0.0295(2) Uani 1 1 d .
C1 C 0.26928(12) 0.47974(17) 0.13249(9) 0.0177(2) Uani 1 1 d .
N1 N 0.15049(10) 0.48913(14) 0.13148(8) 0.0182(2) Uani 1 1 d .
C6 C 0.18680(12) 0.51101(15) 0.39418(9) 0.0165(2) Uani 1 1 d .
C4 C 0.21827(12) 0.49910(14) 0.30198(10) 0.0152(2) Uani 1 1 d .
O3 O 0.52691(10) 0.50464(12) 0.14435(8) 0.0250(2) Uani 1 1 d .
C5 C 0.12687(12) 0.49745(16) 0.21521(10) 0.0179(2) Uani 1 1 d .

loop_
_atom_site_aniso_label
_atom_site_aniso_U_11
_atom_site_aniso_U_22
_atom_site_aniso_U_33
_atom_site_aniso_U_23
_atom_site_aniso_U_13
_atom_site_aniso_U_12
O9 0.0262(6) 0.0424(7) 0.0393(8) 0.0005(5) 0.0117(5) -0.0023(4)
Co1 0.01332(12) 0.02177(13) 0.01103(12) -0.00190(7) 0.00276(9) 0.00159(7)
Co2 0.01847(13) 0.02523(14) 0.01408(13) -0.00287(8) 0.00772(10) -0.00200(8)
O6 0.0183(4) 0.0420(5) 0.0168(5) 0.0027(4) 0.0094(3) 0.0039(4)
O4 0.0192(4) 0.0462(6) 0.0223(5) 0.0119(4) 0.0072(4) 0.0073(4)
C7 0.0156(5) 0.0240(5) 0.0167(6) 0.0007(5) 0.0069(4) 0.0010(4)
O8 0.0370(5) 0.0272(5) 0.0224(5) -0.0010(4) 0.0123(4) -0.0014(4)
O1 0.0327(5) 0.0311(5) 0.0166(5) -0.0041(4) 0.0016(4) 0.0132(4)
O5 0.0190(4) 0.0347(6) 0.0125(4) 0.0006(3) 0.0035(3) -0.0018(3)
O7 0.0205(4) 0.0467(7) 0.0269(6) -0.0085(5) 0.0069(4) -0.0040(4)
C2 0.0135(5) 0.0221(5) 0.0136(5) 0.0005(4) 0.0047(4) 0.0008(4)
C3 0.0145(5) 0.0271(6) 0.0118(5) 0.0003(4) 0.0038(4) 0.0016(4)
O2 0.0298(5) 0.0352(6) 0.0262(5) -0.0059(4) 0.0124(4) -0.0110(4)
C1 0.0170(5) 0.0255(6) 0.0115(5) 0.0002(4) 0.0055(4) 0.0016(4)
N1 0.0153(4) 0.0265(6) 0.0123(5) -0.0004(3) 0.0036(4) 0.0017(3)
C6 0.0169(5) 0.0202(5) 0.0138(5) -0.0003(4) 0.0065(4) -0.0008(4)
C4 0.0143(5) 0.0216(6) 0.0103(5) 0.0002(4) 0.0046(4) 0.0006(3)
O3 0.0233(5) 0.0346(6) 0.0206(5) 0.0069(3) 0.0121(4) 0.0036(3)
C5 0.0138(5) 0.0257(6) 0.0144(5) -0.0011(4) 0.0045(4) 0.0010(4)

loop_
_atom_type_symbol
_atom_type_description
_atom_type_scat_dispersion_real
_atom_type_scat_dispersion_imag
_atom_type_scat_source
C C 0.0033 0.0016 'International Tables Vol C Tables 4.2.6.8 and 6.1.1.4'
H H 0.0000 0.0000 'International Tables Vol C Tables 4.2.6.8 and 6.1.1.4'
N N 0.0061 0.0033 'International Tables Vol C Tables 4.2.6.8 and 6.1.1.4'
O O 0.0106 0.0060 'International Tables Vol C Tables 4.2.6.8 and 6.1.1.4'
Co Co 0.3494 0.9721 'International Tables Vol C Tables 4.2.6.8 and 6.1.1.4'

loop_
_geom_angle_atom_site_label_1
_geom_angle_atom_site_label_2
_geom_angle_atom_site_label_3
_geom_angle
_geom_angle_site_symmetry_1
_geom_angle_site_symmetry_3
H13 O9 H12 104(2) . .
O1 Co1 O1 180.00(7) 3_565 .
O1 Co1 O2 89.47(4) 3_565 .
O1 Co1 O2 90.53(4) . .
O1 Co1 O2 90.53(4) 3_565 3_565
O1 Co1 O2 89.47(4) . 3_565
O2 Co1 O2 180.00(7) . 3_565
O1 Co1 N1 89.00(4) 3_565 3_565
O1 Co1 N1 91.00(4) . 3_565
O2 Co1 N1 91.18(4) . 3_565
O2 Co1 N1 88.82(4) 3_565 3_565
O1 Co1 N1 91.00(4) 3_565 .
O1 Co1 N1 89.00(4) . .
O2 Co1 N1 88.82(4) . .
O2 Co1 N1 91.18(4) 3_565 .
N1 Co1 N1 180.00(7) 3_565 .
O8 Co2 O8 180.0 3_566 .
O8 Co2 O7 89.94(5) 3_566 .
O8 Co2 O7 90.06(5) . .
O8 Co2 O7 90.06(5) 3_566 3_566
O8 Co2 O7 89.94(5) . 3_566
O7 Co2 O7 180.0 . 3_566
O8 Co2 O6 93.51(4) 3_566 3_566
O8 Co2 O6 86.49(4) . 3_566
O7 Co2 O6 95.37(5) . 3_566
O7 Co2 O6 84.63(5) 3_566 3_566
O8 Co2 O6 86.49(4) 3_566 .
O8 Co2 O6 93.51(4) . .
O7 Co2 O6 84.63(5) . .
O7 Co2 O6 95.37(5) 3_566 .
O6 Co2 O6 180.0 3_566 .
C6 O6 Co2 124.65(9) . .
O4 C7 O3 124.66(11) . .
O4 C7 C2 117.26(11) . .
O3 C7 C2 118.08(11) . .
Co2 O8 H8 114.8(15) . .
Co2 O8 H9 110.1(14) . .
H8 O8 H9 110(2) . .
Co1 O1 H5 120.6(18) . .
Co1 O1 H4 129.3(13) . .
H5 O1 H4 109(2) . .
Co2 O7 H11 117.6(18) . .
Co2 O7 H10 109.0(17) . .
H11 O7 H10 98(2) . .
C3 C2 C1 118.40(11) . .
C3 C2 C7 119.95(11) . .
C1 C2 C7 121.57(11) . .
C4 C3 C2 119.30(12) . .
C4 C3 H3 120.1(15) . .
C2 C3 H3 120.6(15) . .
Co1 O2 H7 123.3(15) . .
Co1 O2 H6 121.5(16) . .
H7 O2 H6 105(2) . .
N1 C1 C2 122.67(12) . .
N1 C1 H1 116.5(12) . .
C2 C1 H1 120.8(12) . .
C5 N1 C1 117.93(12) . .
C5 N1 Co1 119.93(9) . .
C1 N1 Co1 122.12(9) . .
O6 C6 O5 126.08(12) . .
O6 C6 C4 116.76(12) . .
O5 C6 C4 117.16(11) . .
C5 C4 C3 118.41(12) . .
C5 C4 C6 121.15(11) . .
C3 C4 C6 120.44(12) . .
N1 C5 C4 123.25(12) . .
N1 C5 H2 121.4(13) . .
C4 C5 H2 115.3(13) . .

loop_
_geom_bond_atom_site_label_1
_geom_bond_atom_site_label_2
_geom_bond_distance
_geom_bond_site_symmetry_2
O9 H13 0.85(3) .
O9 H12 0.90(4) .
Co1 O1 2.0362(10) 3_565
Co1 O1 2.0362(10) .
Co1 O2 2.1338(10) .
Co1 O2 2.1338(10) 3_565
Co1 N1 2.1698(12) 3_565
Co1 N1 2.1698(12) .
Co2 O8 2.0810(11) 3_566
Co2 O8 2.0810(11) .
Co2 O7 2.0870(10) .
Co2 O7 2.0870(10) 3_566
Co2 O6 2.0980(9) 3_566
Co2 O6 2.0980(9) .
O6 C6 1.2495(15) .
O4 C7 1.2511(15) .
C7 O3 1.2571(16) .
C7 C2 1.5111(16) .
O8 H8 0.81(2) .
O8 H9 0.93(2) .
O1 H5 0.72(2) .
O1 H4 0.85(2) .
O5 C6 1.2612(16) .
O7 H11 0.87(3) .
O7 H10 0.88(3) .
C2 C3 1.3916(18) .
C2 C1 1.3917(18) .
C3 C4 1.3878(18) .
C3 H3 0.91(3) .
O2 H7 0.84(2) .
O2 H6 0.85(2) .
C1 N1 1.3490(16) .
C1 H1 0.90(2) .
N1 C5 1.3411(18) .
C6 C4 1.5084(18) .
C4 C5 1.3862(19) .
C5 H2 0.96(2) .

loop_
_geom_torsion_atom_site_label_1
_geom_torsion_atom_site_label_2
_geom_torsion_atom_site_label_3
_geom_torsion_atom_site_label_4
_geom_torsion
_geom_torsion_site_symmetry_1
O8 Co2 O6 C6 -54.78(11) 3_566
O8 Co2 O6 C6 125.22(11) .
O7 Co2 O6 C6 -145.06(11) .
O7 Co2 O6 C6 34.94(11) 3_566
O6 Co2 O6 C6 -7(22) 3_566
O4 C7 C2 C3 26.17(17) .
O3 C7 C2 C3 -154.46(12) .
O4 C7 C2 C1 -150.57(12) .
O3 C7 C2 C1 28.79(18) .
C1 C2 C3 C4 1.17(17) .
C7 C2 C3 C4 -175.68(11) .
C3 C2 C1 N1 -2.12(17) .
C7 C2 C1 N1 174.67(11) .
C2 C1 N1 C5 1.15(17) .
C2 C1 N1 Co1 179.16(8) .
O1 Co1 N1 C5 -127.50(9) 3_565
O1 Co1 N1 C5 52.50(9) .
O2 Co1 N1 C5 -38.05(9) .
O2 Co1 N1 C5 141.95(9) 3_565
N1 Co1 N1 C5 175(100) 3_565
O1 Co1 N1 C1 54.53(9) 3_565
O1 Co1 N1 C1 -125.47(9) .
O2 Co1 N1 C1 143.97(9) .
O2 Co1 N1 C1 -36.03(9) 3_565
N1 Co1 N1 C1 -3(100) 3_565
Co2 O6 C6 O5 -15.08(18) .
Co2 O6 C6 C4 165.39(8) .
C2 C3 C4 C5 0.61(16) .
C2 C3 C4 C6 179.71(10) .
O6 C6 C4 C5 -6.95(16) .
O5 C6 C4 C5 173.48(10) .
O6 C6 C4 C3 173.97(11) .
O5 C6 C4 C3 -5.60(15) .
C1 N1 C5 C4 0.79(17) .
Co1 N1 C5 C4 -177.27(8) .
C3 C4 C5 N1 -1.66(16) .
C6 C4 C5 N1 179.24(10) .
